data_2101191
loop_
_publ_author_name
'Jones, R.'
'Scheffer, J. R.'
'Trotter, J.'
'Yap, M.'

_publ_section_title
;
 Crystal structure and photochemistry of dimethyl
 1,4-dihydro-1,4,5,8-tetramethyl-1,4-ethenonaphthalene-2,3-dicarboxylate
;
_journal_issue 5
_journal_name_full 'Acta Crystallographica Section B'
_journal_page_first 597
_journal_page_last 600
_journal_paper_doi 10.1107/S0108768194002594
_journal_volume 50
_journal_year 1994
_chemical_formula_sum 'C20 H22 O4'
_chemical_formula_weight 326.39
_symmetry_cell_setting monoclinic
_symmetry_space_group_name_Hall '-P 2ybc'
_symmetry_space_group_name_H-M 'P 1 21/c 1'
_cell_angle_alpha 90
_cell_angle_beta 105.700(10)
_cell_angle_gamma 90
_cell_formula_units_Z 4
_cell_length_a 12.6430(10)
_cell_length_b 9.2880(10)
_cell_length_c 15.1530(10)
_cell_volume 1713.0(3)
_diffrn_radiation_type Cu
_diffrn_radiation_wavelength 1.54178
_exptl_absorpt_coefficient_mu 0.67
_exptl_crystal_density_diffrn 1.27
_exptl_crystal_F_000 696
_cod_data_source_file br0027.cif
_cod_data_source_block 1b
_cod_original_cell_volume 1713.0(10)
_cod_database_code 2101191

loop_
_atom_site_label
_atom_site_fract_x
_atom_site_fract_y
_atom_site_fract_z
O(1) .10180(10) .5415(2) .22060(10)
O(2) .18630(10) .4480(2) .12280(10)
O(3) .04050(10) .2035(2) .15190(10)
O(4) .1603(2) .0283(2) .14710(10)
C(1) .2995(2) .3993(3) .36110(10)
C(2) .2189(2) .3457(3) .27200(10)
C(3) .2041(2) .2049(3) .26690(10)
C(4) .2680(2) .1210(3) .3524(2)
C(4A) .3906(2) .1624(3) .36360(10)
C(5) .4788(2) .0677(3) .37290(10)
C(6) .5822(2) .1299(4) .3825(2)
C(7) .5971(2) .2735(4) .3813(2)
C(8) .5106(2) .3717(3) .37180(10)
C(8A) .4071(2) .3125(3) .36550(10)
C(9) .2565(2) .3355(4) .4378(2)
C(10) .2410(2) .1966(4) .4334(2)
C(11) .3068(2) .5624(3) .3697(2)
C(12) .1687(2) .4480(3) .19620(10)
C(13) .0584(3) .6548(4) .1555(3)
C(14) .1356(2) .1323(3) .1836(2)
C(15) -.0286(3) .1540(5) .0646(2)
C(16) .2344(3) -.0377(4) .3494(4)
C(17) .4752(3) -.0938(4) .3729(3)
C(18) .5392(3) .5282(4) .3679(2)
H(6) .644(2) .063(3) .390(2)
H(7) .670(2) .318(3) .383(2)
H(9) .245(2) .401(2) .4860(10)
H(10) .217(2) .140(2) .480(2)
H(11A) .363(2) .595(3) .428(2)
H(11B) .327(2) .611(3) .318(2)
H(11C) .235(2) .601(3) .375(2)
H(13A) .124(3) .709(3) .137(2)
H(13B) .016(3) .721(4) .181(3)
H(13C) .025(2) .607(3) .096(2)
H(15A) .015(3) .156(3) .020(3)
H(15B) -.056(3) .047(4) .076(2)
H(15C) -.092(3) .224(3) .052(2)
H(16A) .249(2) -.093(3) .300(2)
H(16B) .151(2) -.041(3) .347(2)
H(16C) .268(2) -.087(3) .408(2)
H(17A) .552(3) -.134(3) .380(2)
H(17B) .447(2) -.139(3) .419(2)
H(17C) .424(2) -.137(3) .318(2)
H(18A) .535(2) .585(3) .421(2)
H(18B) .493(2) .580(3) .316(2)
H(18C) .616(2) .542(3) .362(2)

loop_
_geom_angle_atom_site_label_1
_geom_angle_atom_site_label_2
_geom_angle_atom_site_label_3
_geom_angle
C(12) O(1) C(13) 115.9(2)
C(14) O(3) C(15) 115.5(2)
C(2) C(1) C(8A) 103.4(2)
C(2) C(1) C(9) 104.7(2)
C(2) C(1) C(11) 114.1(2)
C(8A) C(1) C(9) 104.6(2)
C(8A) C(1) C(11) 118.5(2)
C(9) C(1) C(11) 110.2(2)
C(1) C(2) C(3) 114.9(2)
C(1) C(2) C(12) 120.8(2)
C(3) C(2) C(12) 124.1(2)
C(2) C(3) C(4) 114.7(2)
C(2) C(3) C(14) 122.7(2)
C(4) C(3) C(14) 122.6(2)
C(3) C(4) C(4A) 104.3(2)
C(3) C(4) C(10) 105.2(2)
C(3) C(4) C(16) 112.6(2)
C(4A) C(4) C(10) 103.3(2)
C(4A) C(4) C(16) 120.0(2)
C(10) C(4) C(16) 110.2(3)
C(4) C(4A) C(5) 126.7(2)
C(4) C(4A) C(8A) 112.5(2)
C(5) C(4A) C(8A) 120.8(2)
C(4A) C(5) C(6) 116.6(3)
C(4A) C(5) C(17) 127.3(3)
C(6) C(5) C(17) 116.0(3)
C(5) C(6) C(7) 122.4(3)
C(6) C(7) C(8) 122.5(3)
C(7) C(8) C(8A) 116.2(3)
C(7) C(8) C(18) 116.4(2)
C(8A) C(8) C(18) 127.4(2)
C(1) C(8A) C(4A) 112.7(2)
C(1) C(8A) C(8) 125.9(2)
C(4A) C(8A) C(8) 121.4(2)
C(1) C(9) C(10) 115.0(2)
C(4) C(10) C(9) 115.6(3)
O(1) C(12) O(2) 123.5(2)
O(1) C(12) C(2) 111.8(2)
O(2) C(12) C(2) 124.7(2)
O(3) C(14) O(4) 123.6(2)
O(3) C(14) C(3) 109.9(2)
O(4) C(14) C(3) 126.4(2)

loop_
_geom_bond_atom_site_label_1
_geom_bond_atom_site_label_2
_geom_bond_distance
O(1) C(12) 1.332(3)
O(1) C(13) 1.445(4)
O(2) C(12) 1.193(3)
O(3) C(14) 1.342(3)
O(3) C(15) 1.449(3)
O(4) C(14) 1.196(3)
C(1) C(2) 1.538(3)
C(1) C(8A) 1.566(3)
C(1) C(9) 1.530(4)
C(1) C(11) 1.521(4)
C(2) C(3) 1.321(4)
C(2) C(12) 1.493(3)
C(3) C(4) 1.540(3)
C(3) C(14) 1.485(3)
C(4) C(4A) 1.561(3)
C(4) C(10) 1.530(4)
C(4) C(16) 1.531(4)
C(4A) C(5) 1.397(4)
C(4A) C(8A) 1.409(4)
C(5) C(6) 1.401(4)
C(5) C(17) 1.501(5)
C(6) C(7) 1.348(5)
C(7) C(8) 1.401(4)
C(8) C(8A) 1.399(3)
C(8) C(18) 1.504(5)
C(9) C(10) 1.304(5)
